data_2216317
loop_
_publ_author_name
'Suitchmezian, Viktor'
'Je\&s, Inke'
'N\"ather, Christian'

_publ_section_title
;
 Betamethasone-21-pentanoate methanol solvate
;
_journal_coeditor_code BT2615
_journal_issue 12
_journal_name_full 'Acta Crystallographica Section E'
_journal_page_first o4839
_journal_page_last o4839
_journal_paper_doi 10.1107/S1600536807059545
_journal_volume 63
_journal_year 2007
_chemical_formula_moiety 'C27 H37 F O6, C H4 O'
_chemical_formula_sum 'C28 H41 F O7'
_chemical_formula_weight 508.61
_chemical_name_common 'betamethasone-21-pentanoate methanol solvate'
_chemical_name_systematic
;
2-((8S,9R,10S,11S,13S,14S,16S,17R)-9-fluoro-11,17-dihydroxy-
10,13,16-trimethyl-3-oxo-
6,7,8,9,10,11,12,13,14,15,16,17-dodecahydro-3H
-cyclopenta[a]phenanthren-
17-yl)-2-oxoethyl
pentanoate methanol solvate
;
_space_group_IT_number 19
_symmetry_cell_setting orthorhombic
_symmetry_space_group_name_Hall 'P 2ac 2ab'
_symmetry_space_group_name_H-M 'P 21 21 21'
_atom_sites_solution_hydrogens geom
_atom_sites_solution_primary direct
_atom_sites_solution_secondary difmap
_audit_creation_method SHELXL-97
_cell_angle_alpha 90.00
_cell_angle_beta 90.00
_cell_angle_gamma 90.00
_cell_formula_units_Z 4
_cell_length_a 9.9980(5)
_cell_length_b 15.7885(9)
_cell_length_c 16.9696(12)
_cell_measurement_reflns_used 16982
_cell_measurement_temperature 166(2)
_cell_measurement_theta_max 28.01
_cell_measurement_theta_min 2.36
_cell_volume 2678.7(3)
_computing_cell_refinement 'IPDS (Stoe & Cie, 1998)'
_computing_data_collection 'IPDS (Stoe & Cie, 1998)'
_computing_data_reduction 'IPDS (Stoe & Cie, 1998)'
_computing_molecular_graphics 'XP in SHELXTL (Bruker, 1998)'
_computing_publication_material 'CIFTAB in SHELXTL (Bruker AXS, 1998)'
_computing_structure_refinement 'SHELXL97 (Sheldrick, 1997)'
_computing_structure_solution 'SHELXS97 (Sheldrick, 1997)'
_diffrn_ambient_temperature 166(2)
_diffrn_measured_fraction_theta_full 0.989
_diffrn_measured_fraction_theta_max 0.989
_diffrn_measurement_device_type 'STOE IPDS-1'
_diffrn_measurement_method 'Phi scans'
_diffrn_radiation_monochromator graphite
_diffrn_radiation_source 'fine-focus sealed tube'
_diffrn_radiation_type MoK\a
_diffrn_radiation_wavelength 0.71073
_diffrn_reflns_av_R_equivalents 0.0485
_diffrn_reflns_av_sigmaI/netI 0.0324
_diffrn_reflns_limit_h_max 12
_diffrn_reflns_limit_h_min -13
_diffrn_reflns_limit_k_max 20
_diffrn_reflns_limit_k_min -19
_diffrn_reflns_limit_l_max 22
_diffrn_reflns_limit_l_min -22
_diffrn_reflns_number 16982
_diffrn_reflns_theta_full 28.01
_diffrn_reflns_theta_max 28.01
_diffrn_reflns_theta_min 2.36
_diffrn_standards_decay_% 0
_diffrn_standards_interval_time 0
_diffrn_standards_number 0
_exptl_absorpt_coefficient_mu 0.094
_exptl_absorpt_correction_type none
_exptl_crystal_colour colorless
_exptl_crystal_density_diffrn 1.261
_exptl_crystal_density_meas ?
_exptl_crystal_density_method 'not measured'
_exptl_crystal_description needles
_exptl_crystal_F_000 1096
_exptl_crystal_size_max 0.15
_exptl_crystal_size_mid 0.10
_exptl_crystal_size_min 0.04
_refine_diff_density_max 0.370
_refine_diff_density_min -0.174
_refine_ls_extinction_coef 0.015(3)
_refine_ls_extinction_expression Fc^*^=kFc[1+0.001xFc^2^\l^3^/sin(2\q)]^-1/4^
_refine_ls_extinction_method SHELXL
_refine_ls_goodness_of_fit_ref 1.025
_refine_ls_hydrogen_treatment constr
_refine_ls_matrix_type full
_refine_ls_number_parameters 330
_refine_ls_number_reflns 3595
_refine_ls_number_restraints 0
_refine_ls_restrained_S_all 1.025
_refine_ls_R_factor_all 0.0538
_refine_ls_R_factor_gt 0.0420
_refine_ls_shift/su_max 0.000
_refine_ls_shift/su_mean 0.000
_refine_ls_structure_factor_coef Fsqd
_refine_ls_weighting_details 'calc w=1/[\s^2^(Fo^2^)+(0.0728P)^2^+0.2844P] where P=(Fo^2^+2Fc^2^)/3'
_refine_ls_weighting_scheme calc
_refine_ls_wR_factor_gt 0.1071
_refine_ls_wR_factor_ref 0.1143
_reflns_number_gt 3009
_reflns_number_total 3595
_reflns_threshold_expression I>2\s(I)
_cod_data_source_file bt2615.cif
_cod_data_source_block I
_cod_depositor_comments
;
The following automatic conversions were performed:

'_chemical_melting_point' value 'not measured' was changed to '?' -
the value is undefined or not given.

Automatic conversion script
Id: cif_fix_values 1646 2011-03-28 12:23:43Z adriana 

The following automatic conversions were performed:

'_chemical_melting_point' value 'not measured' was changed to '?' -
the value is undefined or not given.

Automatic conversion script
Id: cif_fix_values 1715 2011-07-08 13:25:40Z adriana 

The following automatic conversions were performed:

'_exptl_crystal_density_meas' value 'N' was changed to '?' - the
value is perceived as not measured.

Automatic conversion script
Id: cif_fix_values 3008 2015-01-20 13:52:24Z robertas 
;
_cod_database_code 2216317
_cod_database_fobs_code 2216317

loop_
_symmetry_equiv_pos_as_xyz
'x, y, z'
'-x+1/2, -y, z+1/2'
'-x, y+1/2, -z+1/2'
'x+1/2, -y+1/2, -z'

loop_
_atom_site_type_symbol
_atom_site_label
_atom_site_fract_x
_atom_site_fract_y
_atom_site_fract_z
_atom_site_U_iso_or_equiv
_atom_site_adp_type
_atom_site_calc_flag
_atom_site_refinement_flags
_atom_site_occupancy
O O1 0.4547(2) 0.35867(12) 0.46094(11) 0.0447(5) Uani d . 1
O O2 0.7591(2) 0.33239(10) 0.10538(10) 0.0341(4) Uani d . 1
H H1O1 0.7493 0.3492 0.0588 0.051 Uiso calc R 1
O O3 0.86752(19) 0.07486(12) -0.10976(11) 0.0373(4) Uani d . 1
O O4 0.6562(2) 0.11246(12) -0.19919(10) 0.0395(4) Uani d . 1
O O5 0.60803(17) 0.02899(11) 0.02422(11) 0.0339(4) Uani d . 1
H H1O5 0.6045 -0.0240 0.0281 0.051 Uiso calc R 1
O O6 0.6920(3) 0.23945(14) -0.14560(12) 0.0545(6) Uani d . 1
O O7 0.2372(3) 0.11731(13) 0.05510(12) 0.0538(6) Uani d . 1
H H1O7 0.2171 0.1575 0.0853 0.081 Uiso calc R 1
F F1 0.56997(13) 0.19207(9) 0.22638(8) 0.0293(3) Uani d . 1
C C1 0.5279(3) 0.34132(15) 0.40401(14) 0.0321(5) Uani d . 1
C C2 0.5175(3) 0.38628(15) 0.32881(14) 0.0299(5) Uani d . 1
H H2 0.4524 0.4296 0.3228 0.036 Uiso calc R 1
C C3 0.5977(3) 0.36759(14) 0.26878(14) 0.0286(5) Uani d . 1
H H3 0.5844 0.3969 0.2205 0.034 Uiso calc R 1
C C4 0.7082(2) 0.30293(16) 0.27228(13) 0.0296(5) Uani d . 1
C C5 0.6905(2) 0.23474(14) 0.20552(12) 0.0244(4) Uani d . 1
C C6 0.6600(2) 0.27067(14) 0.12304(12) 0.0252(4) Uani d . 1
H H6 0.5718 0.3003 0.1259 0.030 Uiso calc R 1
C C7 0.6487(2) 0.20086(14) 0.06002(13) 0.0247(4) Uani d . 1
H H7A 0.5648 0.1689 0.0687 0.030 Uiso calc R 1
H H7B 0.6431 0.2277 0.0074 0.030 Uiso calc R 1
C C8 0.7664(2) 0.13873(13) 0.06056(12) 0.0233(4) Uani d . 1
C C9 0.7443(2) 0.05480(14) 0.01248(13) 0.0264(5) Uani d . 1
C C10 0.8411(3) -0.01119(15) 0.05322(15) 0.0328(5) Uani d . 1
H H10 0.7855 -0.0621 0.0656 0.039 Uiso calc R 1
C C11 0.8794(3) 0.02912(16) 0.13355(14) 0.0331(5) Uani d . 1
H H11A 0.8719 -0.0128 0.1767 0.040 Uiso calc R 1
H H11B 0.9719 0.0514 0.1323 0.040 Uiso calc R 1
C C12 0.7776(2) 0.10131(14) 0.14435(13) 0.0265(5) Uani d . 1
H H12 0.6896 0.0742 0.1565 0.032 Uiso calc R 1
C C13 0.8021(2) 0.16737(15) 0.20797(13) 0.0288(5) Uani d . 1
H H13 0.8897 0.1957 0.1973 0.035 Uiso calc R 1
C C14 0.8090(3) 0.12488(18) 0.28931(14) 0.0397(6) Uani d . 1
H H14A 0.8886 0.0876 0.2912 0.048 Uiso calc R 1
H H14B 0.7288 0.0889 0.2965 0.048 Uiso calc R 1
C C15 0.8168(3) 0.1888(2) 0.35744(15) 0.0459(7) Uani d . 1
H H15A 0.8055 0.1585 0.4081 0.055 Uiso calc R 1
H H15B 0.9062 0.2158 0.3576 0.055 Uiso calc R 1
C C16 0.7115(3) 0.25614(17) 0.35066(14) 0.0331(5) Uani d . 1
C C17 0.6280(3) 0.27433(17) 0.40949(14) 0.0347(6) Uani d . 1
H H17 0.6339 0.2424 0.4568 0.042 Uiso calc R 1
C C18 0.8407(3) 0.35432(19) 0.26525(16) 0.0401(6) Uani d . 1
H H18A 0.9170 0.3155 0.2676 0.060 Uiso calc R 1
H H18B 0.8464 0.3950 0.3087 0.060 Uiso calc R 1
H H18C 0.8419 0.3848 0.2150 0.060 Uiso calc R 1
C C19 0.8963(2) 0.18166(14) 0.03324(13) 0.0267(4) Uani d . 1
H H19A 0.9695 0.1404 0.0341 0.040 Uiso calc R 1
H H19B 0.9176 0.2288 0.0687 0.040 Uiso calc R 1
H H19C 0.8847 0.2032 -0.0205 0.040 Uiso calc R 1
C C20 0.9629(3) -0.04336(18) 0.00755(17) 0.0410(6) Uani d . 1
H H20A 0.9336 -0.0683 -0.0424 0.062 Uiso calc R 1
H H20B 1.0095 -0.0863 0.0389 0.062 Uiso calc R 1
H H20C 1.0237 0.0040 -0.0031 0.062 Uiso calc R 1
C C21 0.7607(3) 0.06993(14) -0.07560(13) 0.0293(5) Uani d . 1
C C22 0.6305(3) 0.08233(18) -0.12067(15) 0.0359(6) Uani d . 1
H H22A 0.5816 0.0279 -0.1233 0.043 Uiso calc R 1
H H22B 0.5735 0.1236 -0.0924 0.043 Uiso calc R 1
C C23 0.6882(3) 0.19431(19) -0.20325(16) 0.0395(6) Uani d . 1
C C24 0.7145(3) 0.2230(2) -0.28574(17) 0.0492(8) Uani d . 1
H H24A 0.6439 0.1999 -0.3206 0.059 Uiso calc R 1
H H24B 0.8012 0.1994 -0.3034 0.059 Uiso calc R 1
C C25 0.7181(3) 0.3179(2) -0.29465(18) 0.0492(7) Uani d . 1
H H25A 0.6345 0.3417 -0.2726 0.059 Uiso calc R 1
H H25B 0.7935 0.3403 -0.2631 0.059 Uiso calc R 1
C C26 0.7331(5) 0.3483(2) -0.37817(19) 0.0616(9) Uani d . 1
H H26A 0.8181 0.3262 -0.3999 0.074 Uiso calc R 1
H H26B 0.6591 0.3249 -0.4103 0.074 Uiso calc R 1
C C27 0.7325(6) 0.4429(3) -0.3852(3) 0.0842(14) Uani d . 1
H H27A 0.7415 0.4589 -0.4408 0.126 Uiso calc R 1
H H27B 0.8075 0.4664 -0.3551 0.126 Uiso calc R 1
H H27C 0.6482 0.4652 -0.3644 0.126 Uiso calc R 1
C C28 0.3002(3) 0.0530(2) 0.09857(19) 0.0468(7) Uani d . 1
H H28A 0.3839 0.0746 0.1209 0.070 Uiso calc R 1
H H28B 0.3195 0.0049 0.0639 0.070 Uiso calc R 1
H H28C 0.2410 0.0345 0.1413 0.070 Uiso calc R 1

loop_
_atom_site_aniso_label
_atom_site_aniso_U_11
_atom_site_aniso_U_22
_atom_site_aniso_U_33
_atom_site_aniso_U_12
_atom_site_aniso_U_13
_atom_site_aniso_U_23
O1 0.0559(13) 0.0369(9) 0.0414(10) 0.0089(9) 0.0246(9) 0.0001(8)
O2 0.0466(11) 0.0262(8) 0.0294(8) -0.0058(8) 0.0022(8) 0.0026(6)
O3 0.0330(10) 0.0468(11) 0.0322(9) 0.0017(8) 0.0091(7) -0.0023(8)
O4 0.0453(11) 0.0422(10) 0.0309(9) 0.0044(9) -0.0036(8) -0.0048(8)
O5 0.0265(9) 0.0286(8) 0.0467(10) -0.0063(7) 0.0078(7) -0.0001(8)
O6 0.0805(17) 0.0417(11) 0.0412(11) -0.0009(11) 0.0090(11) -0.0043(9)
O7 0.0847(17) 0.0376(10) 0.0392(10) 0.0193(11) -0.0032(11) 0.0084(8)
F1 0.0257(7) 0.0326(7) 0.0295(7) 0.0000(6) 0.0054(5) 0.0035(5)
C1 0.0343(13) 0.0287(11) 0.0333(12) 0.0015(10) 0.0064(10) -0.0052(9)
C2 0.0299(13) 0.0234(10) 0.0366(12) 0.0041(9) 0.0015(10) -0.0032(9)
C3 0.0311(12) 0.0261(10) 0.0284(11) -0.0004(9) -0.0020(9) -0.0015(9)
C4 0.0273(12) 0.0370(12) 0.0245(10) 0.0042(10) 0.0009(8) -0.0014(9)
C5 0.0221(11) 0.0283(10) 0.0228(9) 0.0003(9) 0.0029(8) 0.0023(8)
C6 0.0254(11) 0.0259(10) 0.0243(10) 0.0048(9) 0.0002(8) 0.0023(8)
C7 0.0240(11) 0.0271(10) 0.0230(9) 0.0030(9) -0.0003(8) 0.0023(8)
C8 0.0221(11) 0.0241(9) 0.0237(9) 0.0023(8) 0.0027(8) 0.0023(8)
C9 0.0233(11) 0.0246(10) 0.0314(11) -0.0010(9) 0.0057(9) 0.0001(8)
C10 0.0320(13) 0.0263(11) 0.0402(13) 0.0047(10) 0.0076(10) 0.0027(9)
C11 0.0348(14) 0.0309(11) 0.0336(12) 0.0128(10) 0.0039(10) 0.0059(9)
C12 0.0269(12) 0.0263(10) 0.0263(10) 0.0058(9) 0.0042(9) 0.0048(8)
C13 0.0268(12) 0.0354(12) 0.0243(10) 0.0094(9) 0.0004(9) 0.0033(9)
C14 0.0453(16) 0.0471(15) 0.0267(11) 0.0214(13) -0.0002(11) 0.0070(10)
C15 0.0485(17) 0.0626(18) 0.0266(11) 0.0278(15) -0.0038(11) 0.0038(12)
C16 0.0343(14) 0.0396(13) 0.0255(11) 0.0092(11) -0.0037(9) -0.0015(10)
C17 0.0448(15) 0.0361(13) 0.0233(10) 0.0066(11) 0.0021(10) -0.0013(9)
C18 0.0303(14) 0.0520(16) 0.0381(13) -0.0047(12) -0.0011(11) -0.0109(12)
C19 0.0248(11) 0.0281(11) 0.0272(10) -0.0024(9) 0.0022(8) 0.0015(9)
C20 0.0403(15) 0.0383(14) 0.0444(14) 0.0138(12) 0.0049(12) -0.0032(11)
C21 0.0321(13) 0.0254(10) 0.0306(11) -0.0016(9) 0.0042(9) -0.0048(8)
C22 0.0342(14) 0.0407(13) 0.0328(12) 0.0001(11) 0.0010(10) -0.0056(10)
C23 0.0354(14) 0.0465(15) 0.0365(13) 0.0094(12) 0.0024(11) -0.0023(11)
C24 0.0498(19) 0.0592(18) 0.0386(14) 0.0138(15) 0.0078(13) 0.0033(13)
C25 0.0459(18) 0.0598(18) 0.0419(15) -0.0004(15) 0.0050(13) -0.0012(13)
C26 0.069(2) 0.071(2) 0.0439(16) 0.002(2) 0.0097(17) 0.0088(15)
C27 0.093(3) 0.070(2) 0.089(3) 0.008(3) 0.026(3) 0.034(2)
C28 0.0436(17) 0.0467(15) 0.0502(16) 0.0134(13) 0.0040(13) 0.0122(13)

loop_
_atom_type_symbol
_atom_type_description
_atom_type_scat_dispersion_real
_atom_type_scat_dispersion_imag
_atom_type_scat_source
C C 0.0033 0.0016 'International Tables Vol C Tables 4.2.6.8 and 6.1.1.4'
H H 0.0000 0.0000 'International Tables Vol C Tables 4.2.6.8 and 6.1.1.4'
O O 0.0106 0.0060 'International Tables Vol C Tables 4.2.6.8 and 6.1.1.4'
F F 0.0171 0.0103 'International Tables Vol C Tables 4.2.6.8 and 6.1.1.4'

loop_
_geom_angle_atom_site_label_1
_geom_angle_atom_site_label_2
_geom_angle_atom_site_label_3
_geom_angle
C6 O2 H1O1 109.5
C23 O4 C22 114.3(2)
C9 O5 H1O5 109.5
C28 O7 H1O7 109.5
O1 C1 C17 120.9(2)
O1 C1 C2 121.9(2)
C17 C1 C2 117.1(2)
C3 C2 C1 121.2(2)
C3 C2 H2 119.4
C1 C2 H2 119.4
C2 C3 C4 124.3(2)
C2 C3 H3 117.9
C4 C3 H3 117.9
C3 C4 C16 112.32(19)
C3 C4 C18 105.5(2)
C16 C4 C18 107.5(2)
C3 C4 C5 110.70(19)
C16 C4 C5 107.44(19)
C18 C4 C5 113.38(19)
F1 C5 C6 103.42(17)
F1 C5 C13 106.20(17)
C6 C5 C13 114.95(18)
F1 C5 C4 103.86(16)
C6 C5 C4 115.12(18)
C13 C5 C4 111.82(18)
O2 C6 C7 113.29(18)
O2 C6 C5 107.81(18)
C7 C6 C5 112.45(18)
O2 C6 H6 107.7
C7 C6 H6 107.7
C5 C6 H6 107.7
C8 C7 C6 113.44(18)
C8 C7 H7A 108.9
C6 C7 H7A 108.9
C8 C7 H7B 108.9
C6 C7 H7B 108.9
H7A C7 H7B 107.7
C7 C8 C19 111.41(17)
C7 C8 C12 107.84(17)
C19 C8 C12 112.66(18)
C7 C8 C9 115.37(19)
C19 C8 C9 109.53(17)
C12 C8 C9 99.53(16)
O5 C9 C21 106.5(2)
O5 C9 C8 107.51(18)
C21 C9 C8 111.22(17)
O5 C9 C10 109.46(18)
C21 C9 C10 117.8(2)
C8 C9 C10 104.02(19)
C20 C10 C11 112.6(2)
C20 C10 C9 119.0(2)
C11 C10 C9 105.36(18)
C20 C10 H10 106.4
C11 C10 H10 106.4
C9 C10 H10 106.4
C12 C11 C10 104.20(19)
C12 C11 H11A 110.9
C10 C11 H11A 110.9
C12 C11 H11B 110.9
C10 C11 H11B 110.9
H11A C11 H11B 108.9
C13 C12 C11 119.1(2)
C13 C12 C8 113.76(18)
C11 C12 C8 102.81(17)
C13 C12 H12 106.8
C11 C12 H12 106.8
C8 C12 H12 106.8
C12 C13 C14 110.2(2)
C12 C13 C5 109.73(19)
C14 C13 C5 110.97(19)
C12 C13 H13 108.6
C14 C13 H13 108.6
C5 C13 H13 108.6
C13 C14 C15 113.0(2)
C13 C14 H14A 109.0
C15 C14 H14A 109.0
C13 C14 H14B 109.0
C15 C14 H14B 109.0
H14A C14 H14B 107.8
C16 C15 C14 111.9(2)
C16 C15 H15A 109.2
C14 C15 H15A 109.2
C16 C15 H15B 109.2
C14 C15 H15B 109.2
H15A C15 H15B 107.9
C17 C16 C15 122.3(2)
C17 C16 C4 122.4(2)
C15 C16 C4 115.2(2)
C16 C17 C1 122.6(2)
C16 C17 H17 118.7
C1 C17 H17 118.7
C4 C18 H18A 109.5
C4 C18 H18B 109.5
H18A C18 H18B 109.5
C4 C18 H18C 109.5
H18A C18 H18C 109.5
H18B C18 H18C 109.5
C8 C19 H19A 109.5
C8 C19 H19B 109.5
H19A C19 H19B 109.5
C8 C19 H19C 109.5
H19A C19 H19C 109.5
H19B C19 H19C 109.5
C10 C20 H20A 109.5
C10 C20 H20B 109.5
H20A C20 H20B 109.5
C10 C20 H20C 109.5
H20A C20 H20C 109.5
H20B C20 H20C 109.5
O3 C21 C9 124.9(2)
O3 C21 C22 120.2(2)
C9 C21 C22 114.9(2)
O4 C22 C21 110.8(2)
O4 C22 H22A 109.5
C21 C22 H22A 109.5
O4 C22 H22B 109.5
C21 C22 H22B 109.5
H22A C22 H22B 108.1
O6 C23 O4 122.4(3)
O6 C23 C24 124.9(3)
O4 C23 C24 112.6(2)
C23 C24 C25 113.6(3)
C23 C24 H24A 108.9
C25 C24 H24A 108.9
C23 C24 H24B 108.9
C25 C24 H24B 108.9
H24A C24 H24B 107.7
C26 C25 C24 114.5(3)
C26 C25 H25A 108.6
C24 C25 H25A 108.6
C26 C25 H25B 108.6
C24 C25 H25B 108.6
H25A C25 H25B 107.6
C27 C26 C25 113.1(3)
C27 C26 H26A 109.0
C25 C26 H26A 109.0
C27 C26 H26B 109.0
C25 C26 H26B 109.0
H26A C26 H26B 107.8
C26 C27 H27A 109.5
C26 C27 H27B 109.5
H27A C27 H27B 109.5
C26 C27 H27C 109.5
H27A C27 H27C 109.5
H27B C27 H27C 109.5
O7 C28 H28A 109.5
O7 C28 H28B 109.5
H28A C28 H28B 109.5
O7 C28 H28C 109.5
H28A C28 H28C 109.5
H28B C28 H28C 109.5

loop_
_geom_bond_atom_site_label_1
_geom_bond_atom_site_label_2
_geom_bond_distance
O1 C1 1.243(3)
O2 C6 1.421(3)
O2 H1O1 0.8400
O3 C21 1.217(3)
O4 C23 1.333(4)
O4 C22 1.438(3)
O5 C9 1.436(3)
O5 H1O5 0.8400
O6 C23 1.211(3)
O7 C28 1.404(3)
O7 H1O7 0.8400
F1 C5 1.426(3)
C1 C17 1.459(4)
C1 C2 1.464(3)
C2 C3 1.329(3)
C2 H2 0.9500
C3 C4 1.505(3)
C3 H3 0.9500
C4 C16 1.522(3)
C4 C18 1.558(4)
C4 C5 1.573(3)
C5 C6 1.541(3)
C5 C13 1.542(3)
C6 C7 1.540(3)
C6 H6 1.0000
C7 C8 1.532(3)
C7 H7A 0.9900
C7 H7B 0.9900
C8 C19 1.537(3)
C8 C12 1.544(3)
C8 C9 1.572(3)
C9 C21 1.523(3)
C9 C10 1.581(3)
C10 C20 1.531(4)
C10 C11 1.552(4)
C10 H10 1.0000
C11 C12 1.539(3)
C11 H11A 0.9900
C11 H11B 0.9900
C12 C13 1.521(3)
C12 H12 1.0000
C13 C14 1.536(3)
C13 H13 1.0000
C14 C15 1.537(4)
C14 H14A 0.9900
C14 H14B 0.9900
C15 C16 1.499(4)
C15 H15A 0.9900
C15 H15B 0.9900
C16 C17 1.333(3)
C17 H17 0.9500
C18 H18A 0.9800
C18 H18B 0.9800
C18 H18C 0.9800
C19 H19A 0.9800
C19 H19B 0.9800
C19 H19C 0.9800
C20 H20A 0.9800
C20 H20B 0.9800
C20 H20C 0.9800
C21 C22 1.523(4)
C22 H22A 0.9900
C22 H22B 0.9900
C23 C24 1.495(4)
C24 C25 1.506(5)
C24 H24A 0.9900
C24 H24B 0.9900
C25 C26 1.504(4)
C25 H25A 0.9900
C25 H25B 0.9900
C26 C27 1.498(6)
C26 H26A 0.9900
C26 H26B 0.9900
C27 H27A 0.9800
C27 H27B 0.9800
C27 H27C 0.9800
C28 H28A 0.9800
C28 H28B 0.9800
C28 H28C 0.9800

loop_
_geom_hbond_atom_site_label_D
_geom_hbond_atom_site_label_H
_geom_hbond_atom_site_label_A
_geom_hbond_site_symmetry_A
_geom_hbond_distance_DH
_geom_hbond_distance_HA
_geom_hbond_distance_DA
_geom_hbond_angle_DHA
O2 H1O1 O7 4 0.84 2.01 2.845(3) 175.5
O5 H1O5 O1 3_645 0.84 1.95 2.773(2) 164.7
O7 H1O7 O6 4_455 0.84 1.94 2.771(3) 170.8

loop_
_cod_related_entry_id
_cod_related_entry_database
_cod_related_entry_code
1 ChemSpider 21196439
